data_1571179
loop_
_publ_author_name
'Blundell, Toby J.'
'Rusbridge, Elizabeth K.'
'Pemberton, Rebecca E.'
'Brannan, Michael J.'
'Morritt, Alexander L.'
'Ogar, Joseph O.'
'Wallis, John D.'
'Akutsu, Hiroki'
'Nakazawa, Yasuhiro'
'Imajo, Shusaku'
'Martin, Lee'

_publ_section_title
;
 Introduction of new guest molecules into BEDT-TTF radical-cation salts
 with tris(oxalato)ferrate
;
_journal_issue 14
_journal_name_full CrystEngComm
_journal_page_first 1962
_journal_page_last 1975
_journal_paper_doi 10.1039/D4CE00099D
_journal_volume 26
_journal_year 2024
_chemical_formula_moiety '4(C10 H8 S8), C7 H8, C6 Fe O12, 0.5(H6 O2)'
_chemical_formula_sum 'C53 H43 Fe O13 S32'
_chemical_formula_weight 1969.64
_space_group_crystal_system monoclinic
_space_group_IT_number 15
_space_group_name_Hall '-C 2yc'
_space_group_name_H-M_alt 'C 1 2/c 1'
_atom_sites_solution_hydrogens mixed
_audit_creation_date 2024-02-28
_audit_creation_method
;
Olex2 1.5-beta
(compiled 2024.02.16 svn.r378c4104 for OlexSys, GUI svn.r6928)
;
_audit_update_record
;
2024-02-28 deposited with the CCDC.	2024-03-04 downloaded from the CCDC.
;
_cell_angle_alpha 90
_cell_angle_beta 94.106(5)
_cell_angle_gamma 90
_cell_formula_units_Z 4
_cell_length_a 10.2478(6)
_cell_length_b 19.9069(14)
_cell_length_c 35.264(2)
_cell_measurement_reflns_used 3718
_cell_measurement_temperature 150.00(10)
_cell_measurement_theta_max 71.7990
_cell_measurement_theta_min 4.4050
_cell_volume 7175.5(8)
_computing_cell_refinement 'CrysAlisPro 1.171.41.119a (Rigaku OD, 2021)'
_computing_data_collection 'CrysAlisPro 1.171.41.119a (Rigaku OD, 2021)'
_computing_data_reduction 'CrysAlisPro 1.171.41.119a (Rigaku OD, 2021)'
_computing_molecular_graphics 'Olex2 1.5-beta (Dolomanov et al., 2009)'
_computing_publication_material 'Olex2 1.5-beta (Dolomanov et al., 2009)'
_computing_structure_refinement 'SHELXL 2018/3 (Sheldrick, 2015)'
_computing_structure_solution 'SHELXT 2018/2 (Sheldrick, 2018)'
_diffrn_ambient_temperature 150.15
_diffrn_detector_area_resol_mean 15.9832
_diffrn_detector_type Sapphire3
_diffrn_measured_fraction_theta_full 0.995
_diffrn_measured_fraction_theta_max 0.970
_diffrn_measurement_details
;
List of Runs (angles in degrees, time in seconds):

  # Type    Start    End  Width  t~exp~   \w     \q     \k     \f   Frames
#--------------------------------------------------------------------------
  1  \w    -57.00  34.00   1.00   10.00    --  -33.50  77.00-120.00   91
  2  \w    -68.00 -41.00   1.00   10.00    --  -33.50-178.00 -60.00   27
  3  \w     28.00  53.00   1.00   10.00    --   36.58 -57.00-120.00   25
  4  \w     65.00  96.00   1.00   10.00    --   36.58 178.00-120.00   31
  5  \w    -27.00   9.00   1.00   10.00    --   36.58 -57.00-120.00   36
  6  \w     57.00  88.00   1.00   10.00    --   36.58-178.00  90.00   31
  7  \w     17.00  56.00   1.00   10.00    --   36.58  37.00 150.00   39
  8  \w     60.00 103.00   1.00   10.00    --   36.58  37.00 150.00   43
  9  \w     57.00  86.00   1.00   40.00    --  108.00 -45.00 -90.00   29
 10  \w     93.00 148.00   1.00   40.00    --  108.00  45.00 -30.00   55
 11  \w    104.00 172.00   1.00   40.00    --  108.00 111.00-180.00   68
 12  \w    119.00 151.00   1.00   40.00    --  108.00 111.00-150.00   32
 13  \w     61.00 105.00   1.00   40.00    --  108.00 -94.00  30.00   44
 14  \w     38.00 129.00   1.00   40.00    --  108.00 -30.00  90.00   91
 15  \w     52.00  77.00   1.00   40.00    --  108.00 -94.00-180.00   25
 16  \w     97.00 123.00   1.00   40.00    --  108.00 -45.00 -90.00   26
 17  \w     54.00 125.00   1.00   40.00    --  108.00 -45.00-180.00   71
 18  \w     39.00  84.00   1.00   40.00    --  108.00 -94.00 120.00   45
 19  \w    -93.00 -66.00   1.00   10.00    --  -33.50 -57.00  90.00   27
 20  \w    -50.00 -23.00   1.00   10.00    --  -33.50 -57.00  90.00   27
 21  \w    -50.00 -24.00   1.00   10.00    --  -33.50 -57.00 120.00   26
 22  \w     54.00  87.00   1.00   10.00    --   36.58-125.00 -60.00   33
 23  \w     39.00  90.00   1.00   10.00    --   36.58-125.00  90.00   51
 24  \w     17.00  42.00   1.00   10.00    --   36.58  37.00  30.00   25
;
_diffrn_measurement_device 'four-circle diffractometer'
_diffrn_measurement_device_type 'Xcalibur, Sapphire3, Gemini'
_diffrn_measurement_method '\w scans'
_diffrn_radiation_type CuK\a
_diffrn_radiation_wavelength 1.54184
_diffrn_reflns_av_R_equivalents 0.0904
_diffrn_reflns_av_unetI/netI 0.1384
_diffrn_reflns_Laue_measured_fraction_full 0.995
_diffrn_reflns_Laue_measured_fraction_max 0.970
_diffrn_reflns_limit_h_max 11
_diffrn_reflns_limit_h_min -12
_diffrn_reflns_limit_k_max 23
_diffrn_reflns_limit_k_min -24
_diffrn_reflns_limit_l_max 43
_diffrn_reflns_limit_l_min -27
_diffrn_reflns_number 14834
_diffrn_reflns_point_group_measured_fraction_full 0.995
_diffrn_reflns_point_group_measured_fraction_max 0.970
_diffrn_reflns_theta_full 67.684
_diffrn_reflns_theta_max 72.171
_diffrn_reflns_theta_min 4.442
_exptl_absorpt_coefficient_mu 10.914
_exptl_absorpt_correction_T_max 1.00000
_exptl_absorpt_correction_T_min 0.68242
_exptl_absorpt_correction_type multi-scan
_exptl_absorpt_process_details
;
CrysAlisPro 1.171.41.119a (Rigaku Oxford Diffraction, 2021)
Empirical absorption correction using spherical harmonics,
implemented in SCALE3 ABSPACK scaling algorithm.
;
_exptl_crystal_colour 'clear dark black'
_exptl_crystal_colour_lustre clear
_exptl_crystal_colour_modifier dark
_exptl_crystal_colour_primary black
_exptl_crystal_density_diffrn 1.823
_exptl_crystal_description block
_exptl_crystal_F_000 4012
_exptl_crystal_size_max 0.132
_exptl_crystal_size_mid 0.09
_exptl_crystal_size_min 0.047
_refine_diff_density_max 1.295
_refine_diff_density_min -0.685
_refine_diff_density_rms 0.162
_refine_ls_extinction_method none
_refine_ls_goodness_of_fit_ref 1.037
_refine_ls_hydrogen_treatment constr
_refine_ls_matrix_type full
_refine_ls_number_parameters 452
_refine_ls_number_reflns 6875
_refine_ls_number_restraints 330
_refine_ls_restrained_S_all 1.017
_refine_ls_R_factor_all 0.1218
_refine_ls_R_factor_gt 0.0862
_refine_ls_shift/su_max 0.001
_refine_ls_shift/su_mean 0.000
_refine_ls_structure_factor_coef Fsqd
_refine_ls_weighting_details 'w=1/[\s^2^(Fo^2^)+(0.0729P)^2^+51.1098P] where P=(Fo^2^+2Fc^2^)/3'
_refine_ls_weighting_scheme calc
_refine_ls_wR_factor_gt 0.2072
_refine_ls_wR_factor_ref 0.2425
_reflns_Friedel_coverage 0.000
_reflns_number_gt 4418
_reflns_number_total 6875
_reflns_threshold_expression 'I > 2\s(I)'
_cod_data_source_file d4ce00099d1.cif
_cod_data_source_block rp5b_2_auto
_cod_depositor_comments 'Adding full bibliography for 1571179--1571183.cif.'
_cod_database_code 1571179
_shelx_shelxl_version_number 2018/3
_shelx_space_group_comment
;
The symmetry employed for this shelxl refinement is uniquely defined
by the following loop, which should always be used as a source of
symmetry information in preference to the above space-group names.
They are only intended as comments.
;
_shelx_estimated_absorpt_t_max 0.628
_shelx_estimated_absorpt_t_min 0.327
_olex2_refinement_description
;
1. Fixed Uiso
 At 1.2 times of:
  All C(H) groups, All C(H,H) groups, All O(H,H,H) groups
 At 1.5 times of:
  All C(H,H,H) groups
2. Restrained distances
 O7-H7B_$1 = O7-H7C_$1 = O7-H7A_$1
 0.84 with sigma of 0.02
3. Restrained planarity
 O7, H7A, H7B, H7C
 with sigma of 0.1
4. Rigid body (RIGU) restrains
 All non-hydrogen atoms
 with sigma for 1-2 distances of 0.004 and sigma for 1-3 distances of 0.004
5. Others
 Fixed Sof: H28A(0.5) H28B(0.5) H28C(0.5) H7A(0.5) H7B(0.5) H7C(0.5)
6.a Free rotating group:
 O7(H7A,H7B,H7C)
6.b Secondary CH2 refined with riding coordinates:
 C1(H1A,H1B), C2(H2A,H2B), C9(H9A,H9B), C10(H10A,H10B), C11(H11A,H11B),
 C12(H12A,H12B), C19(H19A,H19B), C20(H20A,H20B)
6.c Aromatic/amide H refined with riding coordinates:
 C24(H24), C25(H25), C26(H26)
6.d Idealised Me refined with everything fixed:
 C28(H28A,H28B,H28C)
;
_olex2_submission_special_instructions 'No special instructions were received'
_oxdiff_exptl_absorpt_empirical_details
;
Empirical correction (ABSPACK) includes:
- Absorption correction using spherical harmonics
- Frame scaling
;

loop_
_space_group_symop_operation_xyz
'x, y, z'
'-x, y, -z+1/2'
'x+1/2, y+1/2, z'
'-x+1/2, y+1/2, -z+1/2'
'-x, -y, -z'
'x, -y, z-1/2'
'-x+1/2, -y+1/2, -z'
'x+1/2, -y+1/2, z-1/2'

loop_
_atom_site_label
_atom_site_type_symbol
_atom_site_fract_x
_atom_site_fract_y
_atom_site_fract_z
_atom_site_U_iso_or_equiv
_atom_site_adp_type
_atom_site_occupancy
_atom_site_site_symmetry_order
_atom_site_calc_flag
_atom_site_refinement_flags_posn
_atom_site_refinement_flags_adp
_atom_site_refinement_flags_occupancy
_atom_site_disorder_assembly
_atom_site_disorder_group
S1 S 0.8211(2) 0.48019(13) 0.37808(6) 0.0296(5) Uani 1 1 d . . . . .
S2 S 1.1056(2) 0.56919(14) 0.40919(6) 0.0350(6) Uani 1 1 d . . . . .
S3 S 0.73879(19) 0.51053(11) 0.45515(5) 0.0238(4) Uani 1 1 d . . . . .
S4 S 0.97511(19) 0.58739(12) 0.47967(5) 0.0252(4) Uani 1 1 d . . . . .
S5 S 0.61807(19) 0.54220(11) 0.53561(5) 0.0237(4) Uani 1 1 d . . . . .
S6 S 0.85723(19) 0.61707(12) 0.55993(5) 0.0250(4) Uani 1 1 d . . . . .
S7 S 0.48514(19) 0.57412(12) 0.60591(6) 0.0266(4) Uani 1 1 d . . . . .
S8 S 0.7651(2) 0.66016(13) 0.63373(6) 0.0310(5) Uani 1 1 d . . . . .
C1 C 0.9750(9) 0.4849(6) 0.3562(3) 0.041(2) Uani 1 1 d . . . . .
H1A H 1.033780 0.449329 0.367173 0.050 Uiso 1 1 calc R U . . .
H1B H 0.959016 0.475514 0.328667 0.050 Uiso 1 1 calc R U . . .
C2 C 1.0419(11) 0.5501(6) 0.3609(3) 0.040(2) Uani 1 1 d . . . . .
H2A H 0.979786 0.585988 0.352296 0.048 Uiso 1 1 calc R U . . .
H2B H 1.115324 0.551130 0.344163 0.048 Uiso 1 1 calc R U . . .
C3 C 0.8587(7) 0.5180(4) 0.4222(2) 0.0213(16) Uani 1 1 d . . . . .
C4 C 0.9674(8) 0.5519(5) 0.4336(2) 0.0247(17) Uani 1 1 d . . . . .
C5 C 0.8215(8) 0.5583(4) 0.4901(2) 0.0222(16) Uani 1 1 d . . . . .
C6 C 0.7695(8) 0.5715(4) 0.5240(2) 0.0210(16) Uani 1 1 d . . . . .
C7 C 0.6200(8) 0.5841(4) 0.5790(2) 0.0228(16) Uani 1 1 d . . . . .
C8 C 0.7312(8) 0.6182(4) 0.5908(2) 0.0232(17) Uani 1 1 d . . . . .
C9 C 0.5761(10) 0.5644(6) 0.6521(3) 0.040(2) Uani 1 1 d . . . . .
H9A H 0.514499 0.552132 0.671388 0.048 Uiso 1 1 calc R U . . .
H9B H 0.639812 0.527296 0.650671 0.048 Uiso 1 1 calc R U . . .
C10 C 0.6475(10) 0.6272(5) 0.6645(3) 0.037(2) Uani 1 1 d . . . . .
H10A H 0.693473 0.618562 0.689724 0.044 Uiso 1 1 calc R U . . .
H10B H 0.581625 0.662628 0.668085 0.044 Uiso 1 1 calc R U . . .
S9 S 0.4069(2) 0.61004(13) 0.39097(6) 0.0287(5) Uani 1 1 d . . . . .
S10 S 0.7034(2) 0.69074(12) 0.42089(6) 0.0287(5) Uani 1 1 d . . . . .
S11 S 0.33298(19) 0.64290(12) 0.46826(6) 0.0245(4) Uani 1 1 d . . . . .
S12 S 0.57841(19) 0.71285(12) 0.49202(6) 0.0251(4) Uani 1 1 d . . . . .
S13 S 0.22020(19) 0.67475(12) 0.54867(6) 0.0252(4) Uani 1 1 d . . . . .
S14 S 0.46181(19) 0.74629(12) 0.57336(6) 0.0258(5) Uani 1 1 d . . . . .
S15 S 0.0930(2) 0.69596(12) 0.62012(6) 0.0307(5) Uani 1 1 d . . . . .
S16 S 0.3899(2) 0.77408(14) 0.65061(6) 0.0363(6) Uani 1 1 d . . . . .
C11 C 0.5640(9) 0.6043(5) 0.3703(3) 0.0303(19) Uani 1 1 d . . . . .
H11A H 0.616182 0.568306 0.383436 0.036 Uiso 1 1 calc R U . . .
H11B H 0.548801 0.591128 0.343228 0.036 Uiso 1 1 calc R U . . .
C12 C 0.6421(8) 0.6680(5) 0.3724(2) 0.0259(18) Uani 1 1 d . . . . .
H12A H 0.586771 0.705102 0.361638 0.031 Uiso 1 1 calc R U . . .
H12B H 0.717355 0.663128 0.356545 0.031 Uiso 1 1 calc R U . . .
C13 C 0.4515(8) 0.6463(4) 0.4350(2) 0.0217(16) Uani 1 1 d . . . . .
C14 C 0.5641(8) 0.6785(4) 0.4456(2) 0.0216(16) Uani 1 1 d . . . . .
C15 C 0.4224(8) 0.6874(5) 0.5033(2) 0.0244(17) Uani 1 1 d . . . . .
C16 C 0.3746(8) 0.7017(4) 0.5374(2) 0.0196(15) Uani 1 1 d . . . . .
C17 C 0.2299(8) 0.7095(5) 0.5943(3) 0.0295(19) Uani 1 1 d . . . . .
C18 C 0.3418(8) 0.7419(5) 0.6060(2) 0.0245(17) Uani 1 1 d . . . . .
C19 C 0.1718(11) 0.6975(7) 0.6675(3) 0.047(3) Uani 1 1 d . . . . .
H19A H 0.104998 0.690933 0.686106 0.056 Uiso 1 1 calc R U . . .
H19B H 0.234555 0.659752 0.670395 0.056 Uiso 1 1 calc R U . . .
C20 C 0.2440(10) 0.7630(6) 0.6764(3) 0.042(2) Uani 1 1 d . . . . .
H20A H 0.269241 0.764776 0.703993 0.050 Uiso 1 1 calc R U . . .
H20B H 0.183697 0.800946 0.670237 0.050 Uiso 1 1 calc R U . . .
C24 C 0.500000 0.8777(16) 0.750000 0.107(7) Uani 1 2 d S T P . .
H24 H 0.500001 0.925399 0.749999 0.129 Uiso 1 2 calc R U P . .
C25 C 0.5940(17) 0.8442(8) 0.7311(4) 0.081(5) Uani 1 1 d . . . . .
H25 H 0.657415 0.868204 0.718088 0.098 Uiso 1 1 calc R U . . .
C26 C 0.5928(13) 0.7740(7) 0.7315(4) 0.064(3) Uani 1 1 d . . . . .
H26 H 0.657171 0.750131 0.718900 0.076 Uiso 1 1 calc R U . . .
C27 C 0.500000 0.7386(10) 0.750000 0.056(4) Uani 1 2 d S T P . .
C28 C 0.500000 0.6617(10) 0.750000 0.061(5) Uani 1 2 d S T P . .
H28A H 0.498940 0.645274 0.723779 0.091 Uiso 0.5 1 calc . U P A -1
H28B H 0.422253 0.645274 0.761748 0.091 Uiso 0.5 1 calc . U P B -1
H28C H 0.578807 0.645274 0.764473 0.091 Uiso 0.5 1 calc . U P C -1
Fe01 Fe 0.500000 0.41866(11) 0.750000 0.0299(5) Uani 1 2 d S T P . .
O1 O 0.4140(10) 0.2285(4) 0.7170(2) 0.056(2) Uani 1 1 d . . . . .
O2 O 0.4287(8) 0.3413(4) 0.71838(19) 0.0391(16) Uani 1 1 d . . . . .
O3 O 0.6027(6) 0.4855(3) 0.78331(16) 0.0280(13) Uani 1 1 d . . . . .
O4 O 0.7748(7) 0.5528(4) 0.78389(18) 0.0373(16) Uani 1 1 d . . . . .
O5 O 0.6506(7) 0.4336(3) 0.71743(17) 0.0337(14) Uani 1 1 d . . . . .
O6 O 0.8168(8) 0.5061(4) 0.7112(2) 0.0447(18) Uani 1 1 d . . . . .
C21 C 0.7020(9) 0.5105(5) 0.7689(3) 0.0326(19) Uani 1 1 d . . . . .
C22 C 0.7257(9) 0.4806(5) 0.7286(2) 0.0290(17) Uani 1 1 d . . . . .
C23 C 0.4538(13) 0.2812(6) 0.7314(3) 0.049(3) Uani 1 1 d . . . . .
O7 O 1.000000 0.6021(7) 0.750000 0.070(4) Uani 1 2 d DGS T P . .
H7A H 1.000682 0.618389 0.727134 0.084 Uiso 0.5 1 d G U P D -1
H7B H 0.957516 0.631791 0.762391 0.084 Uiso 0.5 1 d G U P E -1
H7C H 0.991045 0.554645 0.750138 0.084 Uiso 0.5 1 d G U P F -1

loop_
_atom_site_aniso_label
_atom_site_aniso_U_11
_atom_site_aniso_U_22
_atom_site_aniso_U_33
_atom_site_aniso_U_23
_atom_site_aniso_U_13
_atom_site_aniso_U_12
S1 0.0175(9) 0.0414(14) 0.0303(10) -0.0115(9) 0.0036(7) -0.0040(9)
S2 0.0203(10) 0.0546(16) 0.0313(11) -0.0091(10) 0.0098(8) -0.0134(10)
S3 0.0165(9) 0.0324(12) 0.0226(9) -0.0034(8) 0.0024(7) -0.0046(8)
S4 0.0177(9) 0.0339(12) 0.0243(9) -0.0017(8) 0.0030(7) -0.0062(8)
S5 0.0147(9) 0.0316(12) 0.0249(9) -0.0035(8) 0.0020(7) -0.0058(8)
S6 0.0182(9) 0.0346(12) 0.0224(9) -0.0033(8) 0.0036(7) -0.0073(8)
S7 0.0173(9) 0.0348(12) 0.0283(10) -0.0009(9) 0.0054(7) -0.0052(9)
S8 0.0284(11) 0.0407(14) 0.0246(9) -0.0074(9) 0.0079(8) -0.0127(10)
C1 0.024(4) 0.061(7) 0.040(5) -0.015(5) 0.007(4) -0.007(4)
C2 0.041(5) 0.052(6) 0.029(4) -0.006(4) 0.011(4) -0.005(5)
C3 0.014(3) 0.020(4) 0.030(4) -0.006(3) 0.004(3) 0.008(3)
C4 0.020(4) 0.034(5) 0.020(3) -0.005(3) 0.001(3) 0.001(3)
C5 0.014(3) 0.027(5) 0.025(3) 0.003(3) -0.002(3) -0.003(3)
C6 0.021(4) 0.023(4) 0.018(3) -0.003(3) -0.004(3) -0.003(3)
C7 0.015(3) 0.021(4) 0.032(4) 0.003(3) 0.000(3) -0.003(3)
C8 0.025(4) 0.026(4) 0.019(3) -0.006(3) 0.003(3) -0.006(3)
C9 0.038(5) 0.055(7) 0.026(4) -0.002(4) 0.003(4) -0.016(5)
C10 0.037(5) 0.046(6) 0.029(4) -0.006(4) 0.012(4) -0.006(4)
S9 0.0173(9) 0.0405(13) 0.0289(10) -0.0093(9) 0.0060(7) -0.0039(9)
S10 0.0164(9) 0.0379(13) 0.0325(10) -0.0008(9) 0.0067(8) -0.0056(9)
S11 0.0148(9) 0.0330(12) 0.0262(9) -0.0035(8) 0.0040(7) -0.0023(8)
S12 0.0163(9) 0.0326(12) 0.0266(9) 0.0003(8) 0.0025(7) -0.0048(8)
S13 0.0148(9) 0.0327(12) 0.0283(9) -0.0031(8) 0.0023(7) -0.0028(8)
S14 0.0171(9) 0.0343(12) 0.0260(9) -0.0014(8) 0.0015(7) -0.0032(8)
S15 0.0236(10) 0.0344(13) 0.0353(11) -0.0002(9) 0.0109(8) -0.0001(9)
S16 0.0364(12) 0.0487(15) 0.0234(10) -0.0047(9) -0.0011(9) -0.0016(11)
C11 0.024(4) 0.036(5) 0.033(4) -0.008(4) 0.012(3) -0.001(4)
C12 0.023(4) 0.030(5) 0.025(4) -0.006(3) 0.003(3) -0.002(3)
C13 0.019(3) 0.016(4) 0.030(4) 0.003(3) 0.002(3) 0.001(3)
C14 0.017(3) 0.024(4) 0.024(4) -0.004(3) 0.006(3) 0.004(3)
C15 0.020(4) 0.029(5) 0.025(3) 0.001(3) 0.001(3) -0.001(3)
C16 0.019(4) 0.019(4) 0.021(3) 0.005(3) -0.002(3) -0.002(3)
C17 0.017(4) 0.034(5) 0.038(4) 0.003(4) 0.009(3) 0.005(3)
C18 0.022(4) 0.031(5) 0.021(3) 0.003(3) 0.000(3) 0.004(3)
C19 0.037(5) 0.076(8) 0.028(4) 0.007(5) 0.007(4) 0.009(5)
C20 0.029(5) 0.067(7) 0.031(4) -0.007(5) 0.009(4) 0.013(4)
C24 0.115(19) 0.089(16) 0.108(19) 0.000 -0.063(12) 0.000
C25 0.094(11) 0.063(7) 0.078(10) 0.023(7) -0.058(8) -0.023(7)
C26 0.063(7) 0.068(7) 0.054(7) 0.017(6) -0.036(5) -0.019(6)
C27 0.075(10) 0.050(8) 0.040(8) 0.000 -0.018(7) 0.000
C28 0.084(14) 0.056(8) 0.044(9) 0.000 0.017(9) 0.000
Fe01 0.0365(11) 0.0291(12) 0.0249(9) 0.000 0.0080(8) 0.000
O1 0.082(6) 0.031(4) 0.059(5) -0.011(3) 0.022(4) 0.004(4)
O2 0.054(4) 0.032(3) 0.032(3) -0.004(3) 0.008(3) -0.004(3)
O3 0.025(3) 0.033(4) 0.027(3) -0.007(2) 0.006(2) -0.004(3)
O4 0.030(3) 0.050(4) 0.031(3) -0.007(3) 0.000(3) -0.006(3)
O5 0.041(4) 0.032(4) 0.028(3) -0.002(3) 0.006(3) 0.002(3)
O6 0.046(4) 0.051(5) 0.040(4) 0.002(3) 0.017(3) -0.004(4)
C21 0.019(4) 0.045(5) 0.034(4) -0.006(4) 0.001(3) 0.001(3)
C22 0.034(4) 0.026(4) 0.027(4) 0.004(3) 0.006(3) 0.011(3)
C23 0.075(8) 0.035(5) 0.040(5) -0.005(4) 0.036(6) -0.003(5)
O7 0.056(8) 0.052(8) 0.106(12) 0.000 0.043(8) 0.000

loop_
_atom_type_symbol
_atom_type_description
_atom_type_scat_dispersion_real
_atom_type_scat_dispersion_imag
_atom_type_scat_source
C C 0.0181 0.0091 'International Tables Vol C Tables 4.2.6.8 and 6.1.1.4'
H H 0.0000 0.0000 'International Tables Vol C Tables 4.2.6.8 and 6.1.1.4'
Fe Fe -1.1336 3.1974 'International Tables Vol C Tables 4.2.6.8 and 6.1.1.4'
O O 0.0492 0.0322 'International Tables Vol C Tables 4.2.6.8 and 6.1.1.4'
S S 0.3331 0.5567 'International Tables Vol C Tables 4.2.6.8 and 6.1.1.4'

loop_
_geom_angle_atom_site_label_1
_geom_angle_atom_site_label_2
_geom_angle_atom_site_label_3
_geom_angle
_geom_angle_site_symmetry_1
_geom_angle_site_symmetry_3
_geom_angle_publ_flag
C3 S1 C1 102.4(4) . . ?
C4 S2 C2 99.9(4) . . ?
C5 S3 C3 95.4(4) . . ?
C5 S4 C4 94.6(4) . . ?
C6 S5 C7 95.3(4) . . ?
C8 S6 C6 95.4(4) . . ?
C7 S7 C9 97.1(4) . . ?
C8 S8 C10 104.4(4) . . ?
S1 C1 H1A 108.7 . . ?
S1 C1 H1B 108.7 . . ?
H1A C1 H1B 107.6 . . ?
C2 C1 S1 114.2(7) . . ?
C2 C1 H1A 108.7 . . ?
C2 C1 H1B 108.7 . . ?
S2 C2 H2A 108.5 . . ?
S2 C2 H2B 108.5 . . ?
C1 C2 S2 115.1(7) . . ?
C1 C2 H2A 108.5 . . ?
C1 C2 H2B 108.5 . . ?
H2A C2 H2B 107.5 . . ?
S1 C3 S3 115.6(5) . . ?
C4 C3 S1 127.6(6) . . ?
C4 C3 S3 116.7(6) . . ?
S2 C4 S4 113.0(5) . . ?
C3 C4 S2 129.6(6) . . ?
C3 C4 S4 117.3(6) . . ?
S3 C5 S4 115.9(5) . . ?
C6 C5 S3 121.8(6) . . ?
C6 C5 S4 122.3(6) . . ?
S5 C6 S6 115.1(4) . . ?
C5 C6 S5 123.5(6) . . ?
C5 C6 S6 121.3(6) . . ?
S5 C7 S7 117.6(5) . . ?
C8 C7 S5 117.6(6) . . ?
C8 C7 S7 124.6(7) . . ?
S8 C8 S6 115.9(5) . . ?
C7 C8 S6 116.2(6) . . ?
C7 C8 S8 127.9(6) . . ?
S7 C9 H9A 109.1 . . ?
S7 C9 H9B 109.1 . . ?
H9A C9 H9B 107.9 . . ?
C10 C9 S7 112.3(8) . . ?
C10 C9 H9A 109.1 . . ?
C10 C9 H9B 109.1 . . ?
S8 C10 H10A 107.9 . . ?
S8 C10 H10B 107.9 . . ?
C9 C10 S8 117.5(7) . . ?
C9 C10 H10A 107.9 . . ?
C9 C10 H10B 107.9 . . ?
H10A C10 H10B 107.2 . . ?
C13 S9 C11 101.6(4) . . ?
C14 S10 C12 101.1(4) . . ?
C15 S11 C13 95.8(4) . . ?
C15 S12 C14 94.7(4) . . ?
C16 S13 C17 95.5(4) . . ?
C16 S14 C18 96.0(4) . . ?
C17 S15 C19 99.1(5) . . ?
C18 S16 C20 102.6(5) . . ?
S9 C11 H11A 108.7 . . ?
S9 C11 H11B 108.7 . . ?
H11A C11 H11B 107.6 . . ?
C12 C11 S9 114.3(6) . . ?
C12 C11 H11A 108.7 . . ?
C12 C11 H11B 108.7 . . ?
S10 C12 H12A 108.8 . . ?
S10 C12 H12B 108.8 . . ?
C11 C12 S10 113.7(6) . . ?
C11 C12 H12A 108.8 . . ?
C11 C12 H12B 108.8 . . ?
H12A C12 H12B 107.7 . . ?
S9 C13 S11 115.6(5) . . ?
C14 C13 S9 127.3(6) . . ?
C14 C13 S11 117.1(6) . . ?
S10 C14 S12 113.1(5) . . ?
C13 C14 S10 130.1(7) . . ?
C13 C14 S12 116.8(6) . . ?
S11 C15 S12 115.5(5) . . ?
C16 C15 S11 122.2(7) . . ?
C16 C15 S12 122.2(7) . . ?
S14 C16 S13 114.7(4) . . ?
C15 C16 S13 121.8(6) . . ?
C15 C16 S14 123.5(6) . . ?
S15 C17 S13 115.1(5) . . ?
C18 C17 S13 117.3(6) . . ?
C18 C17 S15 127.5(7) . . ?
S16 C18 S14 114.3(5) . . ?
C17 C18 S14 116.4(7) . . ?
C17 C18 S16 129.1(7) . . ?
S15 C19 H19A 109.1 . . ?
S15 C19 H19B 109.1 . . ?
H19A C19 H19B 107.8 . . ?
C20 C19 S15 112.6(8) . . ?
C20 C19 H19A 109.1 . . ?
C20 C19 H19B 109.1 . . ?
S16 C20 H20A 108.8 . . ?
S16 C20 H20B 108.8 . . ?
C19 C20 S16 114.0(7) . . ?
C19 C20 H20A 108.8 . . ?
C19 C20 H20B 108.8 . . ?
H20A C20 H20B 107.6 . . ?
C25 C24 H24 118.8 2_656 . ?
C25 C24 H24 118.8 . . ?
C25 C24 C25 122(3) . 2_656 ?
C24 C25 H25 121.0 . . ?
C24 C25 C26 118(2) . . ?
C26 C25 H25 121.0 . . ?
C25 C26 H26 119.2 . . ?
C27 C26 C25 121.5(17) . . ?
C27 C26 H26 119.2 . . ?
C26 C27 C26 119(2) . 2_656 ?
C26 C27 C28 120.7(10) . . ?
C26 C27 C28 120.7(10) 2_656 . ?
C27 C28 H28A 109.5 . . ?
C27 C28 H28B 109.5 . . ?
C27 C28 H28C 109.5 . . ?
H28A C28 H28B 109.5 . . ?
H28A C28 H28C 109.5 . . ?
H28B C28 H28C 109.5 . . ?
O2 Fe01 O2 79.8(4) 2_656 . ?
O2 Fe01 O3 91.7(3) . 2_656 ?
O2 Fe01 O3 169.0(3) 2_656 2_656 ?
O2 Fe01 O3 169.0(3) . . ?
O2 Fe01 O3 91.7(3) 2_656 . ?
O2 Fe01 O5 99.6(3) . 2_656 ?
O2 Fe01 O5 99.6(3) 2_656 . ?
O2 Fe01 O5 93.4(3) 2_656 2_656 ?
O2 Fe01 O5 93.4(3) . . ?
O3 Fe01 O3 97.6(4) 2_656 . ?
O5 Fe01 O3 87.7(3) . 2_656 ?
O5 Fe01 O3 81.1(3) 2_656 2_656 ?
O5 Fe01 O3 81.1(3) . . ?
O5 Fe01 O3 87.7(3) 2_656 . ?
O5 Fe01 O5 163.0(4) . 2_656 ?
C23 O2 Fe01 117.1(8) . . ?
C21 O3 Fe01 115.1(5) . . ?
C22 O5 Fe01 114.1(6) . . ?
O3 C21 C22 113.1(8) . . ?
O4 C21 O3 125.5(9) . . ?
O4 C21 C22 121.5(8) . . ?
O5 C22 O6 127.4(9) . . ?
O5 C22 C21 115.7(8) . . ?
O6 C22 C21 117.0(9) . . ?
O1 C23 O2 126.2(13) . . ?
O1 C23 C23 120.9(8) . 2_656 ?
O2 C23 C23 112.9(7) . 2_656 ?
H7A O7 H7A 136.2 . 2_756 ?
H7A O7 H7B 40.8 . 2_756 ?
H7A O7 H7B 104.5 . . ?
H7A O7 H7C 112.5 . . ?
H7A O7 H7C 111.1 . 2_756 ?
H7B O7 H7A 40.8 . 2_756 ?
H7B O7 H7A 104.5 2_756 2_756 ?
H7B O7 H7B 94.4 . 2_756 ?
H7B O7 H7C 137.0 . 2_756 ?
H7B O7 H7C 128.4 . . ?
H7B O7 H7C 128.4 2_756 2_756 ?
H7C O7 H7A 112.5 2_756 2_756 ?
H7C O7 H7A 111.1 . 2_756 ?
H7C O7 H7B 137.0 . 2_756 ?
H7C O7 H7C 11.2 . 2_756 ?

loop_
_geom_bond_atom_site_label_1
_geom_bond_atom_site_label_2
_geom_bond_distance
_geom_bond_site_symmetry_2
_geom_bond_publ_flag
S1 C1 1.807(9) . ?
S1 C3 1.747(8) . ?
S2 C2 1.819(10) . ?
S2 C4 1.745(8) . ?
S3 C3 1.756(8) . ?
S3 C5 1.729(8) . ?
S4 C4 1.767(8) . ?
S4 C5 1.741(8) . ?
S5 C6 1.734(8) . ?
S5 C7 1.742(9) . ?
S6 C6 1.753(8) . ?
S6 C8 1.748(8) . ?
S7 C7 1.743(8) . ?
S7 C9 1.829(10) . ?
S8 C8 1.742(8) . ?
S8 C10 1.803(9) . ?
C1 H1A 0.9900 . ?
C1 H1B 0.9900 . ?
C1 C2 1.473(15) . ?
C2 H2A 0.9900 . ?
C2 H2B 0.9900 . ?
C3 C4 1.340(12) . ?
C5 C6 1.369(11) . ?
C7 C8 1.365(12) . ?
C9 H9A 0.9900 . ?
C9 H9B 0.9900 . ?
C9 C10 1.498(14) . ?
C10 H10A 0.9900 . ?
C10 H10B 0.9900 . ?
S9 C11 1.819(8) . ?
S9 C13 1.743(9) . ?
S10 C12 1.835(8) . ?
S10 C14 1.741(8) . ?
S11 C13 1.748(8) . ?
S11 C15 1.730(9) . ?
S12 C14 1.771(8) . ?
S12 C15 1.750(8) . ?
S13 C16 1.743(8) . ?
S13 C17 1.747(10) . ?
S14 C16 1.741(8) . ?
S14 C18 1.745(8) . ?
S15 C17 1.747(8) . ?
S15 C19 1.803(10) . ?
S16 C18 1.738(8) . ?
S16 C20 1.818(10) . ?
C11 H11A 0.9900 . ?
C11 H11B 0.9900 . ?
C11 C12 1.498(12) . ?
C12 H12A 0.9900 . ?
C12 H12B 0.9900 . ?
C13 C14 1.349(12) . ?
C15 C16 1.360(11) . ?
C17 C18 1.355(13) . ?
C19 H19A 0.9900 . ?
C19 H19B 0.9900 . ?
C19 C20 1.521(17) . ?
C20 H20A 0.9900 . ?
C20 H20B 0.9900 . ?
C24 H24 0.9500 . ?
C24 C25 1.38(2) 2_656 ?
C24 C25 1.38(2) . ?
C25 H25 0.9500 . ?
C25 C26 1.40(2) . ?
C26 H26 0.9500 . ?
C26 C27 1.384(16) . ?
C27 C28 1.53(3) . ?
C28 H28A 0.9800 . ?
C28 H28B 0.9800 . ?
C28 H28C 0.9800 . ?
Fe01 O2 2.009(7) 2_656 ?
Fe01 O2 2.009(7) . ?
Fe01 O3 2.020(6) . ?
Fe01 O3 2.020(6) 2_656 ?
Fe01 O5 2.011(6) 2_656 ?
Fe01 O5 2.011(6) . ?
O1 C23 1.221(14) . ?
O2 C23 1.300(13) . ?
O3 C21 1.270(11) . ?
O4 C21 1.220(12) . ?
O5 C22 1.257(12) . ?
O6 C22 1.259(11) . ?
C21 C22 1.577(12) . ?
C23 C23 1.56(3) 2_656 ?
O7 H7A 0.87(2) 2_756 ?
O7 H7A 0.8696 . ?
O7 H7B 0.8702 . ?
O7 H7B 0.87(2) 2_756 ?
O7 H7C 0.949(8) 2_756 ?
O7 H7C 0.9491 . ?

loop_
_geom_torsion_atom_site_label_1
_geom_torsion_atom_site_label_2
_geom_torsion_atom_site_label_3
_geom_torsion_atom_site_label_4
_geom_torsion
_geom_torsion_site_symmetry_1
_geom_torsion_site_symmetry_2
_geom_torsion_site_symmetry_3
_geom_torsion_site_symmetry_4
_geom_torsion_publ_flag
S1 C1 C2 S2 68.9(10) . . . . ?
S1 C3 C4 S2 -0.3(14) . . . . ?
S1 C3 C4 S4 177.7(5) . . . . ?
S3 C3 C4 S2 179.9(6) . . . . ?
S3 C3 C4 S4 -2.1(10) . . . . ?
S3 C5 C6 S5 0.3(12) . . . . ?
S3 C5 C6 S6 177.3(5) . . . . ?
S4 C5 C6 S5 -178.9(5) . . . . ?
S4 C5 C6 S6 -1.9(11) . . . . ?
S5 C7 C8 S6 1.6(10) . . . . ?
S5 C7 C8 S8 -175.9(5) . . . . ?
S7 C7 C8 S6 176.2(5) . . . . ?
S7 C7 C8 S8 -1.3(13) . . . . ?
S7 C9 C10 S8 -58.4(10) . . . . ?
C1 S1 C3 S3 -169.9(6) . . . . ?
C1 S1 C3 C4 10.2(10) . . . . ?
C2 S2 C4 S4 -162.6(6) . . . . ?
C2 S2 C4 C3 15.5(10) . . . . ?
C3 S1 C1 C2 -44.0(9) . . . . ?
C3 S3 C5 S4 -2.4(6) . . . . ?
C3 S3 C5 C6 178.4(8) . . . . ?
C4 S2 C2 C1 -49.6(9) . . . . ?
C4 S4 C5 S3 1.5(6) . . . . ?
C4 S4 C5 C6 -179.3(8) . . . . ?
C5 S3 C3 S1 -177.2(5) . . . . ?
C5 S3 C3 C4 2.7(8) . . . . ?
C5 S4 C4 S2 178.7(5) . . . . ?
C5 S4 C4 C3 0.4(8) . . . . ?
C6 S5 C7 S7 179.8(5) . . . . ?
C6 S5 C7 C8 -5.2(8) . . . . ?
C6 S6 C8 S8 -179.4(5) . . . . ?
C6 S6 C8 C7 2.8(8) . . . . ?
C7 S5 C6 S6 6.9(6) . . . . ?
C7 S5 C6 C5 -175.9(8) . . . . ?
C7 S7 C9 C10 66.0(8) . . . . ?
C8 S6 C6 S5 -6.3(6) . . . . ?
C8 S6 C6 C5 176.4(8) . . . . ?
C8 S8 C10 C9 14.6(10) . . . . ?
C9 S7 C7 S5 137.5(6) . . . . ?
C9 S7 C7 C8 -37.2(9) . . . . ?
C10 S8 C8 S6 -159.8(6) . . . . ?
C10 S8 C8 C7 17.7(10) . . . . ?
S9 C11 C12 S10 68.8(8) . . . . ?
S9 C13 C14 S10 -4.1(13) . . . . ?
S9 C13 C14 S12 177.7(5) . . . . ?
S11 C13 C14 S10 178.8(5) . . . . ?
S11 C13 C14 S12 0.6(10) . . . . ?
S11 C15 C16 S13 1.1(11) . . . . ?
S11 C15 C16 S14 180.0(5) . . . . ?
S12 C15 C16 S13 -178.8(5) . . . . ?
S12 C15 C16 S14 0.1(11) . . . . ?
S13 C17 C18 S14 1.1(11) . . . . ?
S13 C17 C18 S16 -172.6(6) . . . . ?
S15 C17 C18 S14 179.4(6) . . . . ?
S15 C17 C18 S16 5.6(15) . . . . ?
S15 C19 C20 S16 -70.0(9) . . . . ?
C11 S9 C13 S11 -166.0(5) . . . . ?
C11 S9 C13 C14 16.8(9) . . . . ?
C12 S10 C14 S12 -167.4(5) . . . . ?
C12 S10 C14 C13 14.3(10) . . . . ?
C13 S9 C11 C12 -49.2(8) . . . . ?
C13 S11 C15 S12 -1.0(6) . . . . ?
C13 S11 C15 C16 179.1(8) . . . . ?
C14 S10 C12 C11 -46.0(7) . . . . ?
C14 S12 C15 S11 1.2(6) . . . . ?
C14 S12 C15 C16 -178.8(8) . . . . ?
C15 S11 C13 S9 -177.2(5) . . . . ?
C15 S11 C13 C14 0.3(8) . . . . ?
C15 S12 C14 S10 -179.6(5) . . . . ?
C15 S12 C14 C13 -1.1(8) . . . . ?
C16 S13 C17 S15 -179.4(5) . . . . ?
C16 S13 C17 C18 -0.9(8) . . . . ?
C16 S14 C18 S16 174.0(5) . . . . ?
C16 S14 C18 C17 -0.7(8) . . . . ?
C17 S13 C16 S14 0.4(6) . . . . ?
C17 S13 C16 C15 179.4(8) . . . . ?
C17 S15 C19 C20 58.0(8) . . . . ?
C18 S14 C16 S13 0.0(5) . . . . ?
C18 S14 C16 C15 -178.9(8) . . . . ?
C18 S16 C20 C19 39.0(9) . . . . ?
C19 S15 C17 S13 151.4(6) . . . . ?
C19 S15 C17 C18 -26.8(10) . . . . ?
C20 S16 C18 S14 179.1(5) . . . . ?
C20 S16 C18 C17 -7.0(11) . . . . ?
C24 C25 C26 C27 0.7(16) . . . . ?
C25 C24 C25 C26 -0.3(8) 2_656 . . . ?
C25 C26 C27 C26 -0.3(8) . . . 2_656 ?
C25 C26 C27 C28 179.7(8) . . . . ?
Fe01 O2 C23 O1 176.6(9) . . . . ?
Fe01 O2 C23 C23 -4.4(14) . . . 2_656 ?
Fe01 O3 C21 O4 178.1(8) . . . . ?
Fe01 O3 C21 C22 -2.6(10) . . . . ?
Fe01 O5 C22 O6 -170.4(8) . . . . ?
Fe01 O5 C22 C21 9.7(10) . . . . ?
O3 C21 C22 O5 -4.9(12) . . . . ?
O3 C21 C22 O6 175.2(9) . . . . ?
O4 C21 C22 O5 174.4(9) . . . . ?
O4 C21 C22 O6 -5.5(14) . . . . ?
